data_7000147
loop_
_publ_author_name
'Du, Shaowu'
'Kautz, Jason A.'
'McGrath, Thomas D.'
'Stone, F Gordon A'

_publ_section_title
;
 Alkyne coupling at a rhenium-monocarborane substrate: synthesis of
 Re,B-eta2:sigma-butadienyl complexes.
;
_journal_issue 22
_journal_name_full 'Dalton transactions (Cambridge, England : 2003)'
_journal_page_first 3672
_journal_page_last 3680
_journal_paper_doi 10.1039/b510026g
_journal_year 2005
_chemical_formula_sum 'C21 H36 B10 N O2 Re'
_chemical_formula_weight 628.81
_chemical_name_systematic
;
?
;
_space_group_IT_number 14
_symmetry_cell_setting monoclinic
_symmetry_space_group_name_Hall '-P 2yn'
_symmetry_space_group_name_H-M 'P 1 21/n 1'
_atom_sites_solution_hydrogens geom
_atom_sites_solution_primary direct
_atom_sites_solution_secondary difmap
_audit_creation_method SHELXL
_cell_angle_alpha 90.00
_cell_angle_beta 100.507(7)
_cell_angle_gamma 90.00
_cell_formula_units_Z 4
_cell_length_a 11.0404(7)
_cell_length_b 14.2838(14)
_cell_length_c 17.573(2)
_cell_measurement_reflns_used 25
_cell_measurement_temperature 293(2)
_cell_measurement_theta_max 23.43
_cell_measurement_theta_min 14.24
_cell_volume 2724.8(4)
_computing_cell_refinement 'Enraf-Nonius CAD4 (Enraf-Nonius, 1989)'
_computing_data_collection 'Enraf-Nonius CAD4 (Enraf-Nonius, 1989)'
_computing_data_reduction 'XCAD4 Siemens Software (Harms, 1993)'
_computing_molecular_graphics 'XP in SHELXTL-PC (Bruker, 1995)'
_computing_publication_material 'SHELXL-97 (Sheldrick, 1997)'
_computing_structure_refinement 'SHELXL-97 (Sheldrick, 1997)'
_computing_structure_solution 'SHELXS-97 (Sheldrick, 1990)'
_diffrn_ambient_temperature 293(2)
_diffrn_measurement_device_type 'Enraf-Nonius CAD4'
_diffrn_measurement_method \w-4\q/3
_diffrn_radiation_monochromator graphite
_diffrn_radiation_source 'fine-focus sealed tube'
_diffrn_radiation_type MoK\a
_diffrn_radiation_wavelength 0.71073
_diffrn_reflns_av_R_equivalents 0.0448
_diffrn_reflns_av_sigmaI/netI 0.0876
_diffrn_reflns_limit_h_max 14
_diffrn_reflns_limit_h_min 0
_diffrn_reflns_limit_k_max 18
_diffrn_reflns_limit_k_min -16
_diffrn_reflns_limit_l_max 22
_diffrn_reflns_limit_l_min -22
_diffrn_reflns_number 11065
_diffrn_reflns_theta_max 27.55
_diffrn_reflns_theta_min 1.85
_diffrn_standards_decay_% 0
_diffrn_standards_interval_time 120
_diffrn_standards_number 3
_exptl_absorpt_coefficient_mu 4.480
_exptl_absorpt_correction_T_max 0.46
_exptl_absorpt_correction_T_min 0.27
_exptl_absorpt_correction_type numerical
_exptl_crystal_colour orange
_exptl_crystal_density_diffrn 1.533
_exptl_crystal_description block
_exptl_crystal_F_000 1240
_exptl_crystal_size_max 0.27
_exptl_crystal_size_mid 0.20
_exptl_crystal_size_min 0.10
_refine_diff_density_max .798
_refine_diff_density_min -.581
_refine_diff_density_rms .136
_refine_ls_extinction_method none
_refine_ls_goodness_of_fit_all 1.018
_refine_ls_goodness_of_fit_obs 1.073
_refine_ls_hydrogen_treatment mixed
_refine_ls_matrix_type full
_refine_ls_number_parameters 320
_refine_ls_number_reflns 6284
_refine_ls_number_restraints 0
_refine_ls_restrained_S_all 1.018
_refine_ls_restrained_S_obs 1.073
_refine_ls_R_factor_all 0.0941
_refine_ls_R_factor_obs 0.0437
_refine_ls_shift/esd_max 0.002
_refine_ls_shift/esd_mean 0.000
_refine_ls_structure_factor_coef Fsqd
_refine_ls_weighting_details 'w=1/[\s^2^(Fo^2^)+(0.0160P)^2^+0.0000P] where P=(Fo^2^+2Fc^2^)/3'
_refine_ls_weighting_scheme calc
_refine_ls_wR_factor_all 0.0686
_refine_ls_wR_factor_obs 0.0574
_reflns_number_observed 4072
_reflns_number_total 6284
_reflns_observed_criterion >2sigma(I)
_cod_data_source_file b510026g.txt
_cod_data_source_block 8b
_cod_depositor_comments
;
The following automatic conversions were performed:

'_refine_ls_weighting_scheme' value 'calc
w=1/[\s^2^(Fo^2^)+(0.0160P)^2^+0.0000P] where P=(Fo^2^+2Fc^2^)/3' was
changed to 'calc'. New tag '_refine_ls_weighting_details' was
created. The value of the new tag was set to
'w=1/[\s^2^(Fo^2^)+(0.0160P)^2^+0.0000P] where P=(Fo^2^+2Fc^2^)/3'.

Automatic conversion script
Id: cif_fix_values 3143 2015-03-26 13:38:13Z robertas 
;
_cod_original_cell_volume 2724.8(5)
_cod_original_sg_symbol_H-M P2(1)/n
_cod_database_code 7000147

loop_
_symmetry_equiv_pos_as_xyz
'x, y, z'
'-x+1/2, y+1/2, -z+1/2'
'-x, -y, -z'
'x-1/2, -y-1/2, z-1/2'

loop_
_atom_site_aniso_label
_atom_site_aniso_U_11
_atom_site_aniso_U_22
_atom_site_aniso_U_33
_atom_site_aniso_U_23
_atom_site_aniso_U_13
_atom_site_aniso_U_12
Re 0.03250(11) 0.03705(11) 0.02900(12) -0.00618(15) 0.01001(8) -0.00327(15)
C1 0.032(3) 0.036(4) 0.038(3) 0.000(3) 0.005(3) 0.001(3)
B3 0.044(4) 0.037(4) 0.028(4) -0.011(3) 0.005(3) 0.007(3)
B7 0.056(4) 0.035(4) 0.032(4) 0.001(3) 0.016(3) -0.002(3)
B11 0.049(4) 0.045(4) 0.047(5) -0.005(4) 0.017(4) -0.014(4)
B6 0.035(4) 0.054(5) 0.050(5) -0.016(4) 0.011(3) -0.011(3)
B4 0.055(5) 0.050(4) 0.031(4) -0.010(4) 0.008(4) 0.004(4)
B8 0.065(5) 0.047(4) 0.039(4) -0.014(4) 0.016(4) 0.002(4)
B12 0.063(6) 0.036(4) 0.052(5) -0.016(4) 0.015(5) -0.009(4)
B10 0.050(5) 0.068(5) 0.051(5) -0.017(4) 0.010(4) -0.016(4)
B5 0.040(4) 0.063(5) 0.038(4) -0.010(4) -0.005(3) -0.009(4)
B9 0.071(5) 0.061(5) 0.029(4) -0.017(4) 0.007(4) -0.011(5)
C2 0.058(4) 0.046(4) 0.036(4) -0.006(3) 0.019(3) -0.008(3)
O2 0.116(4) 0.068(3) 0.038(3) 0.004(3) 0.016(3) -0.014(3)
C3 0.039(3) 0.056(4) 0.063(5) -0.015(4) 0.015(3) -0.006(3)
O3 0.073(3) 0.086(4) 0.088(4) -0.040(3) 0.044(3) -0.001(3)
N 0.029(2) 0.042(3) 0.035(3) -0.003(3) 0.006(2) 0.002(3)
C4 0.036(3) 0.040(4) 0.051(4) 0.004(3) 0.006(3) 0.013(3)
C5 0.083(5) 0.075(5) 0.050(5) 0.024(4) 0.015(4) 0.035(5)
C6 0.043(4) 0.058(5) 0.078(5) 0.001(4) 0.008(4) 0.019(3)
C7 0.062(4) 0.037(4) 0.081(5) -0.006(4) 0.006(4) 0.005(3)
C8 0.029(3) 0.052(3) 0.024(3) 0.003(3) 0.001(2) -0.001(3)
C9 0.033(3) 0.044(4) 0.029(3) 0.002(3) 0.013(2) -0.012(3)
C10 0.038(3) 0.043(4) 0.029(3) 0.000(3) 0.008(3) -0.012(3)
C11 0.065(4) 0.073(5) 0.039(4) 0.000(4) -0.004(4) -0.011(4)
C12 0.087(6) 0.109(7) 0.043(5) 0.011(5) -0.007(5) -0.030(5)
C13 0.097(7) 0.138(9) 0.035(5) -0.009(6) 0.010(5) -0.061(7)
C14 0.090(6) 0.096(7) 0.064(6) -0.034(5) 0.039(5) -0.044(5)
C15 0.060(4) 0.062(4) 0.038(4) -0.009(3) 0.015(3) -0.024(4)
C16 0.030(3) 0.043(3) 0.034(3) 0.000(3) 0.008(2) 0.009(3)
C17 0.036(3) 0.055(4) 0.034(4) -0.003(3) 0.005(3) 0.001(3)
C18 0.041(3) 0.059(4) 0.037(4) 0.007(3) 0.015(3) 0.001(3)
C19 0.048(4) 0.191(9) 0.056(5) -0.010(6) 0.030(4) -0.010(5)
C20 0.089(6) 0.064(4) 0.053(5) -0.005(4) 0.038(4) 0.001(4)
C21 0.109(6) 0.063(5) 0.042(4) 0.001(4) 0.024(4) 0.006(5)

loop_
_atom_site_label
_atom_site_type_symbol
_atom_site_fract_x
_atom_site_fract_y
_atom_site_fract_z
_atom_site_U_iso_or_equiv
_atom_site_thermal_displace_type
_atom_site_occupancy
_atom_site_calc_flag
_atom_site_refinement_flags
_atom_site_disorder_group
Re Re 0.56207(2) -0.05482(2) -0.190554(13) 0.03230(7) Uani 1 d . .
C1 C 0.5044(5) -0.0373(4) -0.3131(3) 0.0355(14) Uani 1 d . .
B3 B 0.6465(6) -0.1102(4) -0.2952(4) 0.036(2) Uani 1 d . .
B7 B 0.5967(7) -0.2054(4) -0.2404(4) 0.040(2) Uani 1 d . .
H3 H 0.6616(7) -0.2466(4) -0.1985(4) 0.048 Uiso 1 calc R .
B11 B 0.4358(6) -0.1852(5) -0.2255(4) 0.046(2) Uani 1 d . .
H4 H 0.4020(6) -0.2140(5) -0.1751(4) 0.055 Uiso 1 calc R .
B6 B 0.3773(6) -0.0792(5) -0.2707(4) 0.046(2) Uani 1 d . .
H5 H 0.3037(6) -0.0409(5) -0.2494(4) 0.055 Uiso 1 calc R .
B4 B 0.5429(7) -0.1014(5) -0.3854(4) 0.045(2) Uani 1 d . .
H6 H 0.5768(7) -0.0711(5) -0.4352(4) 0.055 Uiso 1 calc R .
B8 B 0.5936(7) -0.2126(5) -0.3448(4) 0.050(2) Uani 1 d . .
H7 H 0.6574(7) -0.2574(5) -0.3698(4) 0.060 Uiso 1 calc R .
B12 B 0.4726(7) -0.2590(5) -0.3030(4) 0.050(2) Uani 1 d . .
H8 H 0.4610(7) -0.3353(5) -0.2999(4) 0.060 Uiso 1 calc R .
B10 B 0.3429(7) -0.1834(5) -0.3226(4) 0.056(2) Uani 1 d . .
H9 H 0.2483(7) -0.2109(5) -0.3341(4) 0.067 Uiso 1 calc R .
B5 B 0.3849(6) -0.0837(5) -0.3718(4) 0.048(2) Uani 1 d . .
H10 H 0.3186(6) -0.0430(5) -0.4132(4) 0.058 Uiso 1 calc R .
B9 B 0.4386(7) -0.1973(5) -0.3921(4) 0.054(2) Uani 1 d . .
H11 H 0.4043(7) -0.2320(5) -0.4477(4) 0.065 Uiso 1 calc R .
C2 C 0.5929(6) -0.1364(4) -0.0983(4) 0.045(2) Uani 1 d . .
O2 O 0.6115(5) -0.1835(3) -0.0459(3) 0.073(2) Uani 1 d . .
C3 C 0.4725(5) 0.0237(4) -0.1278(4) 0.052(2) Uani 1 d . .
O3 O 0.4195(4) 0.0656(3) -0.0907(3) 0.079(2) Uani 1 d . .
N N 0.5460(4) 0.0521(4) -0.2859(3) 0.0352(11) Uani 1 d . .
H H 0.6067(43) 0.0636(40) -0.2949(30) 0.031(17) Uiso 1 d . .
C4 C 0.4800(5) 0.1459(4) -0.3049(4) 0.043(2) Uani 1 d . .
C5 C 0.4955(6) 0.1684(5) -0.3876(4) 0.069(2) Uani 1 d . .
H5A H 0.5815(6) 0.1692(5) -0.3903(4) 0.103 Uiso 1 calc R .
H5B H 0.4601(6) 0.2285(5) -0.4023(4) 0.103 Uiso 1 calc R .
H5C H 0.4546(6) 0.1214(5) -0.4221(4) 0.103 Uiso 1 calc R .
C6 C 0.3467(5) 0.1438(5) -0.2974(4) 0.060(2) Uani 1 d . .
H6A H 0.3034(5) 0.0994(5) -0.3334(4) 0.090 Uiso 1 calc R .
H6B H 0.3113(5) 0.2048(5) -0.3082(4) 0.090 Uiso 1 calc R .
H6C H 0.3401(5) 0.1258(5) -0.2456(4) 0.090 Uiso 1 calc R .
C7 C 0.5507(6) 0.2154(4) -0.2489(4) 0.061(2) Uani 1 d . .
H7A H 0.6355(6) 0.2157(4) -0.2546(4) 0.092 Uiso 1 calc R .
H7B H 0.5452(6) 0.1978(4) -0.1969(4) 0.092 Uiso 1 calc R .
H7C H 0.5163(6) 0.2767(4) -0.2596(4) 0.092 Uiso 1 calc R .
C8 C 0.7705(4) -0.0502(4) -0.1795(3) 0.0354(12) Uani 1 d . .
H8A H 0.8153(4) -0.1008(4) -0.1487(3) 0.042 Uiso 1 calc R .
C9 C 0.7463(4) 0.0279(4) -0.1377(3) 0.0345(14) Uani 1 d . .
H9A H 0.7550(4) 0.0868(4) -0.1648(3) 0.041 Uiso 1 calc R .
C10 C 0.7774(5) 0.0376(4) -0.0521(3) 0.0368(14) Uani 1 d . .
C11 C 0.8480(6) -0.0259(5) -0.0047(4) 0.061(2) Uani 1 d . .
H11A H 0.8775(6) -0.0789(5) -0.0261(4) 0.073 Uiso 1 calc R .
C12 C 0.8760(7) -0.0121(7) 0.0746(4) 0.082(3) Uani 1 d . .
H12A H 0.9243(7) -0.0556(7) 0.1059(4) 0.098 Uiso 1 calc R .
C13 C 0.8331(8) 0.0649(7) 0.1067(4) 0.090(3) Uani 1 d . .
H13A H 0.8513(8) 0.0737(7) 0.1600(4) 0.108 Uiso 1 calc R .
C14 C 0.7629(8) 0.1295(6) 0.0606(5) 0.080(3) Uani 1 d . .
H14A H 0.7338(8) 0.1822(6) 0.0826(5) 0.096 Uiso 1 calc R .
C15 C 0.7357(6) 0.1163(5) -0.0182(4) 0.053(2) Uani 1 d . .
H15A H 0.6888(6) 0.1607(5) -0.0493(4) 0.063 Uiso 1 calc R .
C16 C 0.7697(4) -0.0556(4) -0.2659(3) 0.0353(12) Uani 1 d . .
C17 C 0.8614(5) -0.0148(4) -0.2943(3) 0.0419(15) Uani 1 d . .
H17A H 0.9160(5) 0.0186(4) -0.2576(3) 0.050 Uiso 1 calc R .
C18 C 0.8936(5) -0.0127(5) -0.3746(3) 0.045(2) Uani 1 d . .
C19 C 1.0315(6) 0.0016(7) -0.3651(4) 0.096(3) Uani 1 d . .
H19A H 1.0542(6) 0.0582(7) -0.3366(4) 0.144 Uiso 1 calc R .
H19B H 1.0543(6) 0.0061(7) -0.4151(4) 0.144 Uiso 1 calc R .
H19C H 1.0734(6) -0.0505(7) -0.3374(4) 0.144 Uiso 1 calc R .
C20 C 0.8576(6) -0.1021(5) -0.4195(4) 0.066(2) Uani 1 d . .
H20A H 0.7702(6) -0.1111(5) -0.4256(4) 0.098 Uiso 1 calc R .
H20B H 0.8994(6) -0.1542(5) -0.3919(4) 0.098 Uiso 1 calc R .
H20C H 0.8803(6) -0.0976(5) -0.4696(4) 0.098 Uiso 1 calc R .
C21 C 0.8280(7) 0.0708(4) -0.4184(4) 0.070(2) Uani 1 d . .
H21A H 0.7405(7) 0.0623(4) -0.4247(4) 0.105 Uiso 1 calc R .
H21B H 0.8510(7) 0.0754(4) -0.4684(4) 0.105 Uiso 1 calc R .
H21C H 0.8512(7) 0.1272(4) -0.3897(4) 0.105 Uiso 1 calc R .

loop_
_atom_type_symbol
_atom_type_description
_atom_type_scat_dispersion_real
_atom_type_scat_dispersion_imag
_atom_type_scat_source
C C .0033 .0016 'International Tables Vol C Tables 4.2.6.8 and 6.1.1.4'
H H .0000 .0000 'International Tables Vol C Tables 4.2.6.8 and 6.1.1.4'
B B .0013 .0007 'International Tables Vol C Tables 4.2.6.8 and 6.1.1.4'
N N .0061 .0033 'International Tables Vol C Tables 4.2.6.8 and 6.1.1.4'
O O .0106 .0060 'International Tables Vol C Tables 4.2.6.8 and 6.1.1.4'
Re Re -1.0185 7.2310 'International Tables Vol C Tables 4.2.6.8 and 6.1.1.4'

loop_
_geom_angle_atom_site_label_1
_geom_angle_atom_site_label_2
_geom_angle_atom_site_label_3
_geom_angle
_geom_angle_site_symmetry_1
_geom_angle_site_symmetry_3
_geom_angle_publ_flag
C3 Re C2 84.5(3) . . ?
C3 Re C1 114.2(2) . . ?
C2 Re C1 150.2(2) . . ?
C3 Re N 93.0(2) . . ?
C2 Re N 171.9(2) . . ?
C1 Re N 37.3(2) . . ?
C3 Re C8 122.8(2) . . ?
C2 Re C8 85.8(2) . . ?
C1 Re C8 101.1(2) . . ?
N Re C8 89.1(2) . . ?
C3 Re B6 87.1(3) . . ?
C2 Re B6 114.6(2) . . ?
C1 Re B6 48.0(2) . . ?
N Re B6 72.8(2) . . ?
C8 Re B6 146.4(2) . . ?
C3 Re B11 105.4(2) . . ?
C2 Re B11 75.6(2) . . ?
C1 Re B11 77.1(2) . . ?
N Re B11 112.5(2) . . ?
C8 Re B11 126.2(2) . . ?
B6 Re B11 45.2(2) . . ?
C3 Re B3 161.2(3) . . ?
C2 Re B3 114.3(2) . . ?
C1 Re B3 48.7(2) . . ?
N Re B3 68.5(2) . . ?
C8 Re B3 62.3(2) . . ?
B6 Re B3 84.4(2) . . ?
B11 Re B3 80.2(2) . . ?
C3 Re B7 148.7(2) . . ?
C2 Re B7 75.7(2) . . ?
C1 Re B7 77.0(2) . . ?
N Re B7 109.6(2) . . ?
C8 Re B7 80.2(2) . . ?
B6 Re B7 79.7(2) . . ?
B11 Re B7 46.6(2) . . ?
B3 Re B7 45.0(2) . . ?
C3 Re C9 88.8(2) . . ?
C2 Re C9 88.0(2) . . ?
C1 Re C9 114.1(2) . . ?
N Re C9 84.2(2) . . ?
C8 Re C9 34.5(2) . . ?
B6 Re C9 156.4(2) . . ?
B11 Re C9 156.9(2) . . ?
B3 Re C9 92.3(2) . . ?
B7 Re C9 114.0(2) . . ?
N C1 B5 138.3(5) . . ?
N C1 B4 129.6(5) . . ?
B5 C1 B4 66.1(4) . . ?
N C1 B6 112.9(5) . . ?
B5 C1 B6 62.2(4) . . ?
B4 C1 B6 117.0(5) . . ?
N C1 B3 103.6(4) . . ?
B5 C1 B3 115.6(4) . . ?
B4 C1 B3 60.1(3) . . ?
B6 C1 B3 116.1(4) . . ?
N C1 Re 75.3(3) . . ?
B5 C1 Re 129.4(4) . . ?
B4 C1 Re 128.7(4) . . ?
B6 C1 Re 70.0(3) . . ?
B3 C1 Re 71.2(3) . . ?
C16 B3 B8 140.3(5) . . ?
C16 B3 B4 129.3(5) . . ?
B8 B3 B4 60.9(4) . . ?
C16 B3 B7 121.9(5) . . ?
B8 B3 B7 62.0(4) . . ?
B4 B3 B7 108.6(5) . . ?
C16 B3 C1 115.5(4) . . ?
B8 B3 C1 100.9(4) . . ?
B4 B3 C1 54.9(3) . . ?
B7 B3 C1 100.5(4) . . ?
C16 B3 Re 91.2(3) . . y
B8 B3 Re 121.9(4) . . ?
B4 B3 Re 113.0(4) . . ?
B7 B3 Re 68.5(3) . . ?
C1 B3 Re 60.1(2) . . ?
B12 B7 B3 105.7(5) . . ?
B12 B7 B8 58.8(4) . . ?
B3 B7 B8 57.4(4) . . ?
B12 B7 B11 60.2(4) . . ?
B3 B7 B11 110.4(5) . . ?
B8 B7 B11 107.8(5) . . ?
B12 B7 Re 117.5(4) . . ?
B3 B7 Re 66.5(3) . . ?
B8 B7 Re 116.4(4) . . ?
B11 B7 Re 65.7(3) . . ?
B6 B11 B10 58.1(4) . . ?
B6 B11 B12 105.6(5) . . ?
B10 B11 B12 58.2(4) . . ?
B6 B11 B7 110.3(5) . . ?
B10 B11 B7 105.0(5) . . ?
B12 B11 B7 57.2(4) . . ?
B6 B11 Re 65.8(3) . . ?
B10 B11 Re 116.1(4) . . ?
B12 B11 Re 116.9(4) . . ?
B7 B11 Re 67.8(3) . . ?
B10 B6 B11 62.3(4) . . ?
B10 B6 B5 59.9(4) . . ?
B11 B6 B5 109.5(5) . . ?
B10 B6 C1 100.2(5) . . ?
B11 B6 C1 102.8(4) . . ?
B5 B6 C1 54.8(3) . . ?
B10 B6 Re 122.4(4) . . ?
B11 B6 Re 69.1(3) . . ?
B5 B6 Re 114.7(4) . . ?
C1 B6 Re 62.0(3) . . ?
C1 B4 B9 102.6(5) . . ?
C1 B4 B3 64.9(4) . . ?
B9 B4 B3 107.9(5) . . ?
C1 B4 B8 106.6(5) . . ?
B9 B4 B8 59.6(4) . . ?
B3 B4 B8 58.6(4) . . ?
C1 B4 B5 56.3(3) . . ?
B9 B4 B5 59.4(4) . . ?
B3 B4 B5 111.6(5) . . ?
B8 B4 B5 107.9(5) . . ?
B3 B8 B12 108.4(5) . . ?
B3 B8 B9 109.7(5) . . ?
B12 B8 B9 60.2(4) . . ?
B3 B8 B4 60.5(4) . . ?
B12 B8 B4 107.1(5) . . ?
B9 B8 B4 59.9(4) . . ?
B3 B8 B7 60.7(4) . . ?
B12 B8 B7 58.8(4) . . ?
B9 B8 B7 107.6(5) . . ?
B4 B8 B7 107.3(5) . . ?
B8 B12 B7 62.4(4) . . ?
B8 B12 B9 60.1(4) . . ?
B7 B12 B9 110.4(5) . . ?
B8 B12 B10 109.6(5) . . ?
B7 B12 B10 111.3(5) . . ?
B9 B12 B10 59.6(4) . . ?
B8 B12 B11 112.5(5) . . ?
B7 B12 B11 62.5(4) . . ?
B9 B12 B11 109.4(5) . . ?
B10 B12 B11 60.9(4) . . ?
B6 B10 B9 110.9(5) . . ?
B6 B10 B5 61.3(4) . . ?
B9 B10 B5 60.7(4) . . ?
B6 B10 B12 109.0(5) . . ?
B9 B10 B12 60.2(4) . . ?
B5 B10 B12 108.1(5) . . ?
B6 B10 B11 59.6(4) . . ?
B9 B10 B11 109.9(5) . . ?
B5 B10 B11 108.4(5) . . ?
B12 B10 B11 60.9(4) . . ?
C1 B5 B10 105.5(5) . . ?
C1 B5 B9 103.4(5) . . ?
B10 B5 B9 59.5(4) . . ?
C1 B5 B6 63.0(4) . . ?
B10 B5 B6 58.8(4) . . ?
B9 B5 B6 107.9(5) . . ?
C1 B5 B4 57.6(3) . . ?
B10 B5 B4 107.2(5) . . ?
B9 B5 B4 59.1(4) . . ?
B6 B5 B4 110.7(5) . . ?
B10 B9 B8 109.7(5) . . ?
B10 B9 B12 60.2(4) . . ?
B8 B9 B12 59.7(4) . . ?
B10 B9 B4 109.2(5) . . ?
B8 B9 B4 60.4(4) . . ?
B12 B9 B4 107.1(5) . . ?
B10 B9 B5 59.8(4) . . ?
B8 B9 B5 110.2(5) . . ?
B12 B9 B5 107.4(5) . . ?
B4 B9 B5 61.5(4) . . ?
O2 C2 Re 179.2(6) . . ?
O3 C3 Re 177.4(6) . . ?
C1 N C4 127.2(4) . . ?
C1 N Re 67.4(3) . . y
C4 N Re 136.5(4) . . ?
C6 C4 C7 110.7(6) . . ?
C6 C4 C5 111.7(5) . . ?
C7 C4 C5 110.3(6) . . ?
C6 C4 N 113.4(5) . . ?
C7 C4 N 105.3(5) . . ?
C5 C4 N 105.0(5) . . ?
C9 C8 C16 127.1(5) . . ?
C9 C8 Re 77.2(3) . . ?
C16 C8 Re 95.3(3) . . y
C8 C9 C10 125.4(5) . . ?
C8 C9 Re 68.2(3) . . ?
C10 C9 Re 117.5(3) . . ?
C11 C10 C15 118.0(6) . . ?
C11 C10 C9 123.6(6) . . ?
C15 C10 C9 118.4(5) . . ?
C10 C11 C12 120.9(7) . . ?
C13 C12 C11 120.1(8) . . ?
C12 C13 C14 120.0(8) . . ?
C13 C14 C15 120.0(8) . . ?
C14 C15 C10 120.9(7) . . ?
C17 C16 C8 118.8(5) . . ?
C17 C16 B3 139.6(5) . . ?
C8 C16 B3 101.5(4) . . y
C16 C17 C18 132.5(5) . . ?
C19 C18 C20 109.5(6) . . ?
C19 C18 C17 107.5(5) . . ?
C20 C18 C17 112.6(5) . . ?
C19 C18 C21 109.0(6) . . ?
C20 C18 C21 109.9(5) . . ?
C17 C18 C21 108.3(5) . . ?

loop_
_geom_bond_atom_site_label_1
_geom_bond_atom_site_label_2
_geom_bond_distance
_geom_bond_site_symmetry_2
_geom_bond_publ_flag
Re C3 1.962(6) . y
Re C2 1.975(7) . y
Re C1 2.147(6) . y
Re N 2.250(5) . y
Re C8 2.275(5) . y
Re B6 2.285(7) . ?
Re B11 2.341(6) . ?
Re B3 2.346(6) . ?
Re B7 2.379(6) . ?
Re C9 2.389(5) . y
C1 N 1.411(7) . y
C1 B5 1.657(8) . ?
C1 B4 1.682(8) . ?
C1 B6 1.806(8) . ?
C1 B3 1.862(8) . ?
B3 C16 1.571(8) . y
B3 B8 1.748(9) . ?
B3 B4 1.782(9) . ?
B3 B7 1.809(9) . ?
B7 B12 1.768(10) . ?
B7 B8 1.832(9) . ?
B7 B11 1.865(9) . ?
B11 B6 1.777(10) . ?
B11 B10 1.824(10) . ?
B11 B12 1.825(10) . ?
B6 B10 1.750(10) . ?
B6 B5 1.794(10) . ?
B4 B9 1.780(10) . ?
B4 B8 1.789(10) . ?
B4 B5 1.822(10) . ?
B8 B12 1.767(10) . ?
B8 B9 1.775(10) . ?
B12 B9 1.776(10) . ?
B12 B10 1.776(11) . ?
B10 B9 1.765(10) . ?
B10 B5 1.770(10) . ?
B5 B9 1.785(10) . ?
C2 O2 1.128(7) . ?
C3 O3 1.125(6) . ?
N C4 1.533(7) . ?
C4 C6 1.502(8) . ?
C4 C7 1.510(8) . ?
C4 C5 1.529(8) . ?
C8 C9 1.389(7) . y
C8 C16 1.519(7) . ?
C9 C10 1.487(7) . ?
C10 C11 1.374(8) . ?
C10 C15 1.389(8) . ?
C11 C12 1.384(9) . ?
C12 C13 1.361(11) . ?
C13 C14 1.371(11) . ?
C14 C15 1.375(9) . ?
C16 C17 1.340(7) . ?
C17 C18 1.518(8) . ?
C18 C19 1.515(8) . ?
C18 C20 1.516(8) . ?
C18 C21 1.528(8) . ?
